data_4502970
loop_
_publ_author_name
'Kounavi, Konstantina A.'
'Manos, Manolis J.'
'Moushi, Eleni E.'
'Kitos, Alexandros A.'
'Papatriantafyllopoulou, Constantina'
'Tasiopoulos, Anastasios J.'
'Nastopoulos, Vassilios'

_publ_section_title
;
 A Systematic Evaluation of the Interplay of Weak and Strong
 Supramolecular Interactions in a Series of Co(II) and Zn(II) Complexes
 Tuned by Ligand Modification
;
_journal_issue 1
_journal_name_full 'Crystal Growth &amp; Design'
_journal_page_first 429
_journal_paper_doi 10.1021/cg201271p
_journal_volume 12
_journal_year 2012
_chemical_formula_moiety 'C60 H48 Co N8, 1.7(C3 H6 O), 2(Cl O4), H2 O'
_chemical_formula_sum 'C65.1 H60.2 Cl2 Co N8 O10.7'
_chemical_formula_weight 1255.64
_space_group_IT_number 14
_symmetry_cell_setting monoclinic
_symmetry_space_group_name_Hall '-P 2ybc'
_symmetry_space_group_name_H-M 'P 1 21/c 1'
_atom_sites_solution_hydrogens geom
_atom_sites_solution_primary direct
_atom_sites_solution_secondary difmap
_audit_creation_method SHELXL-97
_cell_angle_alpha 90.00
_cell_angle_beta 91.383(2)
_cell_angle_gamma 90.00
_cell_formula_units_Z 4
_cell_length_a 12.0949(3)
_cell_length_b 24.0933(5)
_cell_length_c 22.5656(6)
_cell_measurement_reflns_used 19511
_cell_measurement_temperature 100(2)
_cell_measurement_theta_max 28.9451
_cell_measurement_theta_min 2.9625
_cell_volume 6573.8(3)
_computing_cell_refinement 'CrysAlis RED (Oxford Diffraction, 2009)'
_computing_data_collection 'CrysAlis CCD (Oxford Diffraction, 2009)'
_computing_data_reduction 'CrysAlis RED (Oxford Diffraction, 2009)'
_computing_molecular_graphics
;ORTEP-3 for Windows (Farrugia, 1997); PLATON (Spek, 1990);
MERCURY (Bruno et al. 2002)
;
_computing_publication_material 'WINGX (Farrugia, 1999)'
_computing_structure_refinement 'SHELXL-97 (Sheldrick, 1997)'
_computing_structure_solution 'SIR92 (Altomare et al., 1994)'
_diffrn_ambient_temperature 100(2)
_diffrn_detector_area_resol_mean 10.4223
_diffrn_measured_fraction_theta_full 0.992
_diffrn_measured_fraction_theta_max 0.992
_diffrn_measurement_device_type 'Oxford Diffraction SuperNova with Atlas detector'
_diffrn_measurement_method '\w scans'
_diffrn_radiation_monochromator mirror
_diffrn_radiation_source 'SuperNova (Mo) X-ray Source'
_diffrn_radiation_type MoK\a
_diffrn_radiation_wavelength 0.71073
_diffrn_reflns_av_R_equivalents 0.0524
_diffrn_reflns_av_sigmaI/netI 0.0544
_diffrn_reflns_limit_h_max 15
_diffrn_reflns_limit_h_min -15
_diffrn_reflns_limit_k_max 30
_diffrn_reflns_limit_k_min 0
_diffrn_reflns_limit_l_max 28
_diffrn_reflns_limit_l_min 0
_diffrn_reflns_number 14253
_diffrn_reflns_theta_full 27.00
_diffrn_reflns_theta_max 27.00
_diffrn_reflns_theta_min 2.97
_exptl_absorpt_coefficient_mu 0.405
_exptl_absorpt_correction_T_max 1.0000
_exptl_absorpt_correction_T_min 0.7188
_exptl_absorpt_correction_type multi-scan
_exptl_absorpt_process_details
;
CrysAlisPro, Oxford Diffraction Ltd.,
Version 1.171.33.66 (release 28-04-2010 CrysAlis171 .NET)
(compiled Apr 28 2010,14:27:37)
Empirical absorption correction using spherical harmonics,
implemented in SCALE3 ABSPACK scaling algorithm.
;
_exptl_crystal_colour 'dark pink'
_exptl_crystal_density_diffrn 1.269
_exptl_crystal_density_method 'not measured'
_exptl_crystal_description block
_exptl_crystal_F_000 2613.6
_exptl_crystal_size_max 0.21
_exptl_crystal_size_mid 0.14
_exptl_crystal_size_min 0.12
_refine_diff_density_max 1.763
_refine_diff_density_min -0.920
_refine_diff_density_rms 0.077
_refine_ls_extinction_method none
_refine_ls_goodness_of_fit_ref 1.047
_refine_ls_hydrogen_treatment mixed
_refine_ls_matrix_type full
_refine_ls_number_parameters 815
_refine_ls_number_reflns 14253
_refine_ls_number_restraints 36
_refine_ls_restrained_S_all 1.080
_refine_ls_R_factor_all 0.0717
_refine_ls_R_factor_gt 0.0508
_refine_ls_shift/su_max 0.000
_refine_ls_shift/su_mean 0.000
_refine_ls_structure_factor_coef Fsqd
_refine_ls_weighting_details 'calc w=1/[\s^2^(Fo^2^)+(0.0931P)^2^] where P=(Fo^2^+2Fc^2^)/3'
_refine_ls_weighting_scheme calc
_refine_ls_wR_factor_gt 0.1460
_refine_ls_wR_factor_ref 0.1536
_reflns_number_gt 10092
_reflns_number_total 14253
_reflns_threshold_expression >2\s(I)
_cod_data_source_file cg201271p_si_002.cif
_cod_data_source_block 10-Co{HL'}4_{ClO4}2_1.7Me2CO_H2O
_cod_original_formula_sum 'C65.10 H60.20 Cl2 Co N8 O10.70'
_cod_database_code 4502970

loop_
_symmetry_equiv_pos_as_xyz
'x, y, z'
'-x, y+1/2, -z+1/2'
'-x, -y, -z'
'x, -y-1/2, z-1/2'

loop_
_atom_site_label
_atom_site_type_symbol
_atom_site_fract_x
_atom_site_fract_y
_atom_site_fract_z
_atom_site_U_iso_or_equiv
_atom_site_adp_type
_atom_site_occupancy
_atom_site_symmetry_multiplicity
_atom_site_calc_flag
_atom_site_refinement_flags
C2A C 0.0045(2) -0.04032(10) 0.24331(11) 0.0188(5) Uani 1 1 d .
H2A H 0.0738 -0.0566 0.2485 0.023 Uiso 1 1 calc R
C2B C 0.1363(2) 0.17071(11) 0.16030(12) 0.0219(5) Uani 1 1 d .
H2B H 0.1322 0.1967 0.1906 0.026 Uiso 1 1 calc R
C2C C -0.0320(2) 0.17613(10) 0.27845(12) 0.0219(6) Uani 1 1 d .
H2C H -0.0416 0.1879 0.2394 0.026 Uiso 1 1 calc R
C2D C 0.25510(19) 0.00184(10) 0.31257(11) 0.0188(5) Uani 1 1 d .
H2D H 0.2055 -0.0276 0.3135 0.023 Uiso 1 1 calc R
C4A C -0.12589(19) 0.01928(10) 0.22468(11) 0.0182(5) Uani 1 1 d .
C4B C 0.14428(19) 0.09272(10) 0.11203(11) 0.0183(5) Uani 1 1 d .
C4C C 0.01337(19) 0.12727(10) 0.35685(11) 0.0179(5) Uani 1 1 d .
C4D C 0.32987(19) 0.08177(10) 0.29489(11) 0.0177(5) Uani 1 1 d .
C5A C -0.17630(19) -0.03014(10) 0.23744(11) 0.0182(5) Uani 1 1 d .
C5B C 0.15031(19) 0.13454(10) 0.07077(11) 0.0192(5) Uani 1 1 d .
C5C C -0.0398(2) 0.17403(10) 0.37677(12) 0.0203(5) Uani 1 1 d .
C5D C 0.40481(19) 0.05165(10) 0.32797(11) 0.0179(5) Uani 1 1 d .
C7A C -0.17503(19) 0.07303(10) 0.20585(11) 0.0187(5) Uani 1 1 d .
C7B C 0.1461(2) 0.03146(10) 0.10626(11) 0.0192(5) Uani 1 1 d .
C7C C 0.0537(2) 0.07710(10) 0.38843(11) 0.0190(5) Uani 1 1 d .
C7D C 0.33776(19) 0.13896(10) 0.27145(12) 0.0222(6) Uani 1 1 d .
C8A C -0.1418(2) 0.09642(11) 0.15265(12) 0.0244(6) Uani 1 1 d .
H8A H -0.0891 0.0787 0.1300 0.029 Uiso 1 1 calc R
C8B C 0.2249(2) 0.00134(11) 0.13911(12) 0.0239(6) Uani 1 1 d .
H8B H 0.2779 0.0199 0.1621 0.029 Uiso 1 1 calc R
C8C C -0.0040(2) 0.02732(11) 0.38082(12) 0.0224(6) Uani 1 1 d .
H8C H -0.0665 0.0263 0.3560 0.027 Uiso 1 1 calc R
C8D C 0.2807(2) 0.18211(11) 0.29761(14) 0.0301(6) Uani 1 1 d .
H8D H 0.2374 0.1751 0.3303 0.036 Uiso 1 1 calc R
C9A C -0.1876(2) 0.14633(12) 0.13363(14) 0.0318(7) Uani 1 1 d .
H9A H -0.1660 0.1617 0.0980 0.038 Uiso 1 1 calc R
C9B C 0.2245(2) -0.05605(12) 0.13755(13) 0.0315(7) Uani 1 1 d .
H9B H 0.2773 -0.0759 0.1594 0.038 Uiso 1 1 calc R
C9C C 0.0307(2) -0.02073(11) 0.40988(13) 0.0286(6) Uani 1 1 d .
H9C H -0.0088 -0.0536 0.4048 0.034 Uiso 1 1 calc R
C9D C 0.2879(3) 0.23553(12) 0.27538(17) 0.0434(8) Uani 1 1 d .
H9D H 0.2493 0.2642 0.2931 0.052 Uiso 1 1 calc R
C10A C -0.2649(2) 0.17325(11) 0.16706(14) 0.0301(7) Uani 1 1 d .
H10A H -0.2952 0.2067 0.1540 0.036 Uiso 1 1 calc R
C10B C 0.1457(2) -0.08403(11) 0.10355(14) 0.0319(7) Uani 1 1 d .
H10B H 0.1452 -0.1226 0.1027 0.038 Uiso 1 1 calc R
C10C C 0.1240(2) -0.01955(12) 0.44627(13) 0.0308(6) Uani 1 1 d .
H10C H 0.1475 -0.0516 0.4657 0.037 Uiso 1 1 calc R
C10D C 0.3513(3) 0.24619(13) 0.22768(19) 0.0522(10) Uani 1 1 d .
H10D H 0.3555 0.2822 0.2129 0.063 Uiso 1 1 calc R
C11A C -0.2974(2) 0.15020(11) 0.22045(13) 0.0266(6) Uani 1 1 d .
H11A H -0.3489 0.1684 0.2434 0.032 Uiso 1 1 calc R
C11B C 0.0679(2) -0.05434(12) 0.07099(13) 0.0307(6) Uani 1 1 d .
H11B H 0.0148 -0.0730 0.0481 0.037 Uiso 1 1 calc R
C11C C 0.1830(2) 0.02959(12) 0.45393(12) 0.0283(6) Uani 1 1 d .
H11C H 0.2460 0.0303 0.4784 0.034 Uiso 1 1 calc R
C11D C 0.4098(3) 0.20386(15) 0.20082(18) 0.0496(10) Uani 1 1 d .
H11D H 0.4531 0.2113 0.1682 0.059 Uiso 1 1 calc R
C12A C -0.2528(2) 0.10001(11) 0.23954(12) 0.0225(6) Uani 1 1 d .
H12A H -0.2753 0.0845 0.2750 0.027 Uiso 1 1 calc R
C12B C 0.0684(2) 0.00320(11) 0.07214(12) 0.0232(6) Uani 1 1 d .
H12B H 0.0161 0.0229 0.0498 0.028 Uiso 1 1 calc R
C12C C 0.1478(2) 0.07775(11) 0.42494(11) 0.0233(6) Uani 1 1 d .
H12C H 0.1875 0.1105 0.4301 0.028 Uiso 1 1 calc R
C12D C 0.4031(2) 0.15001(12) 0.22325(14) 0.0342(7) Uani 1 1 d .
H12D H 0.4425 0.1215 0.2058 0.041 Uiso 1 1 calc R
C13A C -0.2936(2) -0.04691(10) 0.23841(12) 0.0206(5) Uani 1 1 d .
C13B C 0.1613(2) 0.13507(11) 0.00637(12) 0.0229(6) Uani 1 1 d .
C13C C -0.0717(2) 0.19285(11) 0.43551(12) 0.0237(6) Uani 1 1 d .
C13D C 0.51596(19) 0.06398(11) 0.35239(11) 0.0202(5) Uani 1 1 d .
C14A C -0.3720(2) -0.02058(11) 0.20195(13) 0.0250(6) Uani 1 1 d .
H14A H -0.3504 0.0078 0.1768 0.030 Uiso 1 1 calc R
C14B C 0.2199(2) 0.09307(12) -0.02199(13) 0.0297(6) Uani 1 1 d .
H14B H 0.2522 0.0645 0.0000 0.036 Uiso 1 1 calc R
C14C C -0.0368(2) 0.16561(12) 0.48674(13) 0.0301(6) Uani 1 1 d .
H14C H 0.0104 0.1353 0.4839 0.036 Uiso 1 1 calc R
C14D C 0.5512(2) 0.11869(11) 0.36221(12) 0.0251(6) Uani 1 1 d .
H14D H 0.5048 0.1480 0.3516 0.030 Uiso 1 1 calc R
C15A C -0.4820(2) -0.03650(12) 0.20303(14) 0.0310(7) Uani 1 1 d .
H15A H -0.5338 -0.0190 0.1783 0.037 Uiso 1 1 calc R
C15B C 0.2297(3) 0.09430(13) -0.08310(14) 0.0377(7) Uani 1 1 d .
H15B H 0.2683 0.0662 -0.1019 0.045 Uiso 1 1 calc R
C15C C -0.0708(2) 0.18262(12) 0.54202(14) 0.0343(7) Uani 1 1 d .
H15C H -0.0466 0.1635 0.5757 0.041 Uiso 1 1 calc R
C15D C 0.6545(2) 0.12955(12) 0.38756(12) 0.0278(6) Uani 1 1 d .
H15D H 0.6773 0.1660 0.3935 0.033 Uiso 1 1 calc R
C16A C -0.5152(2) -0.07811(12) 0.24055(14) 0.0316(7) Uani 1 1 d .
H16A H -0.5893 -0.0883 0.2416 0.038 Uiso 1 1 calc R
C16B C 0.1828(3) 0.13667(12) -0.11625(13) 0.0382(7) Uani 1 1 d .
H16B H 0.1909 0.1375 -0.1571 0.046 Uiso 1 1 calc R
C16C C -0.1402(3) 0.22762(13) 0.54754(14) 0.0381(7) Uani 1 1 d .
H16C H -0.1626 0.2392 0.5847 0.046 Uiso 1 1 calc R
C16D C 0.7239(2) 0.08604(12) 0.40402(12) 0.0280(6) Uani 1 1 d .
H16D H 0.7926 0.0933 0.4217 0.034 Uiso 1 1 calc R
C17A C -0.4378(2) -0.10468(11) 0.27667(14) 0.0287(6) Uani 1 1 d .
H17A H -0.4599 -0.1330 0.3018 0.034 Uiso 1 1 calc R
C17B C 0.1240(3) 0.17778(13) -0.08867(14) 0.0375(7) Uani 1 1 d .
H17B H 0.0911 0.2059 -0.1112 0.045 Uiso 1 1 calc R
C17C C -0.1757(3) 0.25504(13) 0.49752(15) 0.0374(7) Uani 1 1 d .
H17C H -0.2225 0.2854 0.5009 0.045 Uiso 1 1 calc R
C17D C 0.6906(2) 0.03149(12) 0.39396(12) 0.0267(6) Uani 1 1 d .
H17D H 0.7371 0.0023 0.4047 0.032 Uiso 1 1 calc R
C18A C -0.3274(2) -0.08930(11) 0.27566(13) 0.0258(6) Uani 1 1 d .
H18A H -0.2757 -0.1074 0.3000 0.031 Uiso 1 1 calc R
C18B C 0.1134(2) 0.17765(12) -0.02744(13) 0.0302(6) Uani 1 1 d .
H18B H 0.0744 0.2058 -0.0091 0.036 Uiso 1 1 calc R
C18C C -0.1427(2) 0.23817(11) 0.44136(14) 0.0299(6) Uani 1 1 d .
H18C H -0.1681 0.2571 0.4078 0.036 Uiso 1 1 calc R
C18D C 0.5879(2) 0.02089(11) 0.36781(11) 0.0222(6) Uani 1 1 d .
H18D H 0.5666 -0.0156 0.3604 0.027 Uiso 1 1 calc R
N1A N -0.09129(16) -0.06706(8) 0.24940(10) 0.0193(5) Uani 1 1 d D
H1A H -0.096(2) -0.1009(5) 0.2584(13) 0.029 Uiso 1 1 d D
N1B N 0.14477(17) 0.18332(8) 0.10274(10) 0.0211(5) Uani 1 1 d D
H1B H 0.158(2) 0.2189(3) 0.0979(11) 0.032 Uiso 1 1 d D
N1C N -0.06667(17) 0.20407(9) 0.32592(10) 0.0231(5) Uani 1 1 d D
H1C H -0.110(2) 0.2329(8) 0.3239(13) 0.035 Uiso 1 1 d D
N1D N 0.35431(16) 0.00128(8) 0.33790(10) 0.0195(5) Uani 1 1 d D
H1D H 0.375(2) -0.0266(7) 0.3601(11) 0.029 Uiso 1 1 d D
N3A N -0.01162(16) 0.01226(8) 0.22898(9) 0.0179(4) Uani 1 1 d .
N3B N 0.13446(16) 0.11643(9) 0.16820(9) 0.0200(5) Uani 1 1 d .
N3C N 0.01777(16) 0.12933(8) 0.29481(9) 0.0189(4) Uani 1 1 d .
N3D N 0.23477(16) 0.04995(8) 0.28547(9) 0.0174(4) Uani 1 1 d .
Co Co 0.09624(3) 0.075189(13) 0.242357(15) 0.01662(10) Uani 1 1 d .
Cl1 Cl 0.78418(5) 0.31471(3) 0.24162(3) 0.02914(17) Uani 1 1 d .
O1 O 0.80470(19) 0.30349(9) 0.30426(10) 0.0462(6) Uani 1 1 d .
O2 O 0.67662(16) 0.29648(9) 0.22416(12) 0.0454(6) Uani 1 1 d .
O3 O 0.79552(16) 0.37281(8) 0.23198(10) 0.0383(5) Uani 1 1 d .
O4 O 0.86587(15) 0.28489(8) 0.20788(10) 0.0346(5) Uani 1 1 d .
Cl2 Cl 0.23963(6) 0.33407(3) 0.07532(3) 0.03208(17) Uani 1 1 d .
O5 O 0.16942(19) 0.29700(8) 0.10814(12) 0.0496(6) Uani 1 1 d D
O6 O 0.34651(18) 0.33426(12) 0.10364(11) 0.0565(7) Uani 1 1 d .
O7 O 0.2466(2) 0.31473(11) 0.01541(11) 0.0563(7) Uani 1 1 d .
O8 O 0.19253(19) 0.38813(8) 0.07649(11) 0.0457(6) Uani 1 1 d .
O9 O 0.39996(19) 0.90553(9) 0.39803(11) 0.0484(6) Uani 1 1 d .
C19 C 0.4405(2) 0.88309(13) 0.44146(15) 0.0375(7) Uani 1 1 d .
C20 C 0.4192(3) 0.82311(15) 0.4522(2) 0.0612(11) Uani 1 1 d .
H20A H 0.3753 0.8083 0.4199 0.092 Uiso 1 1 calc R
H20B H 0.3802 0.8188 0.4885 0.092 Uiso 1 1 calc R
H20C H 0.4883 0.8036 0.4551 0.092 Uiso 1 1 calc R
C21 C 0.5129(3) 0.91348(16) 0.48466(16) 0.0526(9) Uani 1 1 d .
H21A H 0.5466 0.9444 0.4653 0.079 Uiso 1 1 calc R
H21B H 0.5694 0.8890 0.4998 0.079 Uiso 1 1 calc R
H21C H 0.4694 0.9267 0.5168 0.079 Uiso 1 1 calc R
O10 O 0.5789(6) 0.1984(3) 0.9597(4) 0.174(3) Uani 0.70 1 d PDU
C22 C 0.5111(4) 0.2102(3) 0.9223(3) 0.077(2) Uani 0.70 1 d PDU
C23 C 0.5253(6) 0.1889(4) 0.8618(3) 0.117(3) Uani 0.70 1 d PDU
H23A H 0.5537 0.2179 0.8373 0.175 Uiso 0.70 1 calc PR
H23B H 0.4553 0.1766 0.8459 0.175 Uiso 0.70 1 calc PR
H23C H 0.5764 0.1584 0.8629 0.175 Uiso 0.70 1 calc PR
C24 C 0.4044(4) 0.2335(3) 0.9397(3) 0.0752(19) Uani 0.70 1 d PDU
H24A H 0.3885 0.2217 0.9793 0.113 Uiso 0.70 1 calc PR
H24B H 0.3471 0.2206 0.9129 0.113 Uiso 0.70 1 calc PR
H24C H 0.4079 0.2732 0.9384 0.113 Uiso 0.70 1 calc PR
O11 O 0.08630(16) 0.32119(8) 0.22084(11) 0.0357(5) Uani 1 1 d D
H111 H 0.0170(10) 0.3134(13) 0.2160(16) 0.053 Uiso 1 1 d D
H112 H 0.118(3) 0.3170(15) 0.1890(9) 0.053 Uiso 1 1 d D

loop_
_atom_site_aniso_label
_atom_site_aniso_U_11
_atom_site_aniso_U_22
_atom_site_aniso_U_33
_atom_site_aniso_U_23
_atom_site_aniso_U_13
_atom_site_aniso_U_12
C2A 0.0174(12) 0.0179(12) 0.0209(13) -0.0020(11) -0.0017(10) 0.0029(9)
C2B 0.0243(13) 0.0200(13) 0.0217(13) -0.0032(11) 0.0037(10) -0.0003(10)
C2C 0.0209(13) 0.0193(13) 0.0253(14) -0.0010(11) -0.0021(11) 0.0013(10)
C2D 0.0185(12) 0.0178(13) 0.0201(13) -0.0010(11) 0.0009(10) -0.0008(10)
C4A 0.0180(12) 0.0207(13) 0.0159(12) -0.0038(10) -0.0001(9) 0.0029(10)
C4B 0.0155(12) 0.0196(13) 0.0198(13) -0.0021(11) 0.0005(10) 0.0003(9)
C4C 0.0166(12) 0.0169(12) 0.0203(13) -0.0023(10) 0.0020(10) -0.0022(9)
C4D 0.0164(12) 0.0166(12) 0.0201(13) -0.0022(10) 0.0021(10) -0.0011(9)
C5A 0.0175(12) 0.0179(12) 0.0192(13) -0.0034(10) -0.0016(10) 0.0004(10)
C5B 0.0199(12) 0.0165(12) 0.0213(13) -0.0015(10) 0.0005(10) -0.0012(9)
C5C 0.0187(12) 0.0175(12) 0.0247(14) -0.0045(11) 0.0015(10) -0.0020(10)
C5D 0.0178(12) 0.0150(12) 0.0210(13) 0.0004(10) 0.0026(10) -0.0016(9)
C7A 0.0174(12) 0.0172(12) 0.0211(13) -0.0006(11) -0.0032(10) 0.0005(9)
C7B 0.0220(13) 0.0187(12) 0.0169(12) 0.0011(10) 0.0037(10) 0.0011(10)
C7C 0.0221(12) 0.0183(12) 0.0170(12) -0.0020(11) 0.0063(10) 0.0016(10)
C7D 0.0176(12) 0.0189(13) 0.0297(15) 0.0026(11) -0.0054(11) -0.0023(10)
C8A 0.0228(13) 0.0256(14) 0.0248(14) 0.0024(12) 0.0021(11) 0.0007(11)
C8B 0.0220(13) 0.0249(14) 0.0246(14) -0.0025(12) -0.0022(11) 0.0008(10)
C8C 0.0214(13) 0.0244(14) 0.0215(13) -0.0013(11) 0.0035(10) -0.0006(10)
C8D 0.0326(15) 0.0188(14) 0.0385(17) -0.0041(13) -0.0094(13) 0.0010(11)
C9A 0.0329(15) 0.0297(15) 0.0326(16) 0.0129(13) 0.0005(13) -0.0012(12)
C9B 0.0356(16) 0.0281(15) 0.0304(16) 0.0030(13) -0.0048(12) 0.0086(12)
C9C 0.0313(15) 0.0227(14) 0.0321(16) 0.0039(13) 0.0088(12) -0.0022(11)
C9D 0.0500(19) 0.0179(15) 0.061(2) -0.0023(16) -0.0178(17) 0.0032(14)
C10A 0.0266(14) 0.0202(14) 0.0433(18) 0.0082(13) -0.0054(13) 0.0010(11)
C10B 0.0433(17) 0.0164(13) 0.0359(17) 0.0019(12) -0.0013(13) 0.0011(12)
C10C 0.0402(16) 0.0253(15) 0.0271(15) 0.0079(13) 0.0059(13) 0.0076(12)
C10D 0.045(2) 0.0243(17) 0.086(3) 0.0213(19) -0.024(2) -0.0101(14)
C11A 0.0195(13) 0.0197(13) 0.0404(17) -0.0004(13) -0.0014(12) 0.0016(10)
C11B 0.0383(16) 0.0229(14) 0.0305(16) -0.0011(13) -0.0063(13) -0.0055(12)
C11C 0.0295(14) 0.0342(16) 0.0210(14) -0.0001(12) -0.0020(11) 0.0049(12)
C11D 0.0350(17) 0.048(2) 0.066(2) 0.0320(19) -0.0017(16) -0.0107(15)
C12A 0.0220(13) 0.0197(13) 0.0259(14) 0.0014(11) 0.0018(11) -0.0011(10)
C12B 0.0258(13) 0.0199(13) 0.0237(14) 0.0026(11) -0.0051(11) 0.0000(10)
C12C 0.0271(14) 0.0225(13) 0.0203(13) -0.0039(11) 0.0025(11) 0.0002(11)
C12D 0.0269(15) 0.0315(16) 0.0441(19) 0.0127(15) 0.0003(13) 0.0000(12)
C13A 0.0184(12) 0.0157(12) 0.0277(14) -0.0067(11) 0.0020(10) 0.0013(10)
C13B 0.0267(13) 0.0208(13) 0.0213(14) -0.0009(11) 0.0029(11) -0.0056(11)
C13C 0.0218(13) 0.0205(13) 0.0290(15) -0.0075(12) 0.0055(11) -0.0044(10)
C13D 0.0173(12) 0.0238(14) 0.0194(13) -0.0001(11) 0.0028(10) -0.0010(10)
C14A 0.0228(13) 0.0213(13) 0.0309(15) -0.0019(12) 0.0020(11) -0.0012(11)
C14B 0.0385(16) 0.0235(14) 0.0275(15) -0.0010(12) 0.0056(12) 0.0028(12)
C14C 0.0345(15) 0.0292(15) 0.0270(15) -0.0079(13) 0.0060(12) 0.0060(12)
C14D 0.0238(13) 0.0237(14) 0.0278(15) 0.0002(12) 0.0000(11) -0.0004(11)
C15A 0.0202(14) 0.0328(16) 0.0397(17) -0.0073(14) -0.0044(12) 0.0026(11)
C15B 0.055(2) 0.0318(17) 0.0270(16) -0.0068(14) 0.0129(14) 0.0009(14)
C15C 0.0413(17) 0.0317(16) 0.0299(16) -0.0072(14) 0.0045(13) 0.0003(13)
C15D 0.0236(14) 0.0289(15) 0.0309(16) -0.0040(13) 0.0009(11) -0.0093(11)
C16A 0.0164(13) 0.0298(15) 0.0488(19) -0.0102(14) 0.0041(12) -0.0015(11)
C16B 0.064(2) 0.0317(17) 0.0188(15) 0.0007(13) 0.0073(14) -0.0088(15)
C16C 0.0495(19) 0.0313(17) 0.0342(17) -0.0137(15) 0.0154(15) -0.0021(14)
C16D 0.0186(13) 0.0410(17) 0.0244(14) 0.0011(13) -0.0019(11) -0.0068(11)
C17A 0.0248(14) 0.0208(14) 0.0410(17) -0.0033(13) 0.0082(12) -0.0036(11)
C17B 0.058(2) 0.0274(16) 0.0273(16) 0.0067(13) -0.0014(14) 0.0005(14)
C17C 0.0399(17) 0.0286(16) 0.0441(19) -0.0133(15) 0.0089(14) 0.0082(13)
C17D 0.0208(13) 0.0345(16) 0.0249(14) 0.0071(13) 0.0015(11) 0.0025(11)
C18A 0.0223(13) 0.0208(13) 0.0344(16) -0.0025(12) 0.0022(11) 0.0019(10)
C18B 0.0399(16) 0.0247(15) 0.0261(15) 0.0017(12) 0.0028(12) 0.0013(12)
C18C 0.0328(15) 0.0213(14) 0.0357(16) -0.0074(13) 0.0050(13) 0.0034(11)
C18D 0.0201(13) 0.0247(14) 0.0220(13) 0.0010(11) 0.0015(10) -0.0008(10)
N1A 0.0183(10) 0.0139(10) 0.0256(12) -0.0014(9) -0.0017(9) 0.0008(8)
N1B 0.0267(11) 0.0145(10) 0.0222(12) -0.0008(9) 0.0016(9) -0.0005(9)
N1C 0.0218(11) 0.0176(11) 0.0298(13) -0.0032(10) 0.0009(9) 0.0035(9)
N1D 0.0203(11) 0.0158(11) 0.0224(12) 0.0018(9) 0.0003(9) 0.0000(8)
N3A 0.0160(10) 0.0193(11) 0.0185(11) -0.0035(9) 0.0009(8) 0.0011(8)
N3B 0.0204(10) 0.0197(11) 0.0198(11) -0.0015(9) 0.0003(9) -0.0012(8)
N3C 0.0203(10) 0.0165(11) 0.0199(11) -0.0010(9) -0.0007(8) 0.0015(8)
N3D 0.0171(10) 0.0143(10) 0.0209(11) -0.0019(9) 0.0023(8) -0.0016(8)
Co 0.01647(17) 0.01541(18) 0.01795(18) -0.00067(14) 0.00008(13) 0.00083(13)
Cl1 0.0274(3) 0.0208(3) 0.0391(4) -0.0015(3) -0.0018(3) 0.0011(3)
O1 0.0622(15) 0.0360(13) 0.0400(13) -0.0029(11) -0.0047(11) 0.0210(11)
O2 0.0244(11) 0.0346(12) 0.0771(18) -0.0114(12) -0.0003(11) -0.0039(9)
O3 0.0385(11) 0.0182(10) 0.0578(15) 0.0010(10) -0.0066(10) -0.0038(8)
O4 0.0284(10) 0.0311(11) 0.0446(13) -0.0126(10) 0.0056(9) -0.0007(8)
Cl2 0.0341(4) 0.0280(4) 0.0341(4) 0.0017(3) 0.0001(3) 0.0017(3)
O5 0.0546(14) 0.0218(11) 0.0730(18) 0.0028(12) 0.0169(13) -0.0026(10)
O6 0.0357(13) 0.090(2) 0.0435(14) 0.0141(14) -0.0050(11) -0.0009(12)
O7 0.0617(16) 0.0648(17) 0.0423(14) -0.0167(13) -0.0003(12) 0.0142(13)
O8 0.0651(15) 0.0211(11) 0.0510(15) 0.0054(11) 0.0021(12) 0.0023(10)
O9 0.0490(13) 0.0394(13) 0.0565(16) 0.0232(12) -0.0046(12) 0.0023(10)
C19 0.0313(16) 0.0394(18) 0.0424(19) 0.0137(16) 0.0117(14) 0.0059(13)
C20 0.052(2) 0.049(2) 0.083(3) 0.036(2) 0.005(2) -0.0055(17)
C21 0.065(2) 0.057(2) 0.037(2) 0.0031(18) 0.0169(18) -0.0031(18)
O10 0.138(5) 0.197(6) 0.186(6) -0.092(5) -0.020(4) 0.061(4)
C22 0.034(3) 0.068(4) 0.131(5) -0.057(4) -0.007(3) -0.005(2)
C23 0.079(4) 0.166(6) 0.107(5) -0.035(5) 0.020(4) 0.044(4)
C24 0.052(3) 0.078(4) 0.096(4) -0.041(3) 0.012(3) -0.004(3)
O11 0.0265(11) 0.0224(10) 0.0583(15) -0.0027(11) 0.0064(10) -0.0003(8)

loop_
_atom_type_symbol
_atom_type_description
_atom_type_scat_dispersion_real
_atom_type_scat_dispersion_imag
_atom_type_scat_source
C C 0.0033 0.0016 'International Tables Vol C Tables 4.2.6.8 and 6.1.1.4'
H H 0.0000 0.0000 'International Tables Vol C Tables 4.2.6.8 and 6.1.1.4'
N N 0.0061 0.0033 'International Tables Vol C Tables 4.2.6.8 and 6.1.1.4'
O O 0.0106 0.0060 'International Tables Vol C Tables 4.2.6.8 and 6.1.1.4'
Cl Cl 0.1484 0.1585 'International Tables Vol C Tables 4.2.6.8 and 6.1.1.4'
Co Co 0.3494 0.9721 'International Tables Vol C Tables 4.2.6.8 and 6.1.1.4'

loop_
_geom_angle_atom_site_label_1
_geom_angle_atom_site_label_2
_geom_angle_atom_site_label_3
_geom_angle
N3A C2A N1A 111.3(2)
N3A C2A H2A 124.3
N1A C2A H2A 124.3
N3B C2B N1B 110.9(2)
N3B C2B H2B 124.5
N1B C2B H2B 124.5
N3C C2C N1C 110.7(2)
N3C C2C H2C 124.7
N1C C2C H2C 124.7
N1D C2D N3D 111.4(2)
N1D C2D H2D 124.3
N3D C2D H2D 124.3
C5A C4A N3A 109.0(2)
C5A C4A C7A 129.9(2)
N3A C4A C7A 121.1(2)
C5B C4B N3B 108.7(2)
C5B C4B C7B 132.0(2)
N3B C4B C7B 119.2(2)
C5C C4C N3C 109.0(2)
C5C C4C C7C 131.4(2)
N3C C4C C7C 119.3(2)
C5D C4D N3D 108.9(2)
C5D C4D C7D 129.9(2)
N3D C4D C7D 121.2(2)
C4A C5A N1A 105.5(2)
C4A C5A C13A 132.3(2)
N1A C5A C13A 122.1(2)
C4B C5B N1B 105.4(2)
C4B C5B C13B 133.4(2)
N1B C5B C13B 121.2(2)
C4C C5C N1C 105.0(2)
C4C C5C C13C 133.2(3)
N1C C5C C13C 121.7(2)
C4D C5D N1D 105.4(2)
C4D C5D C13D 133.2(2)
N1D C5D C13D 121.4(2)
C12A C7A C8A 119.8(2)
C12A C7A C4A 121.7(2)
C8A C7A C4A 118.5(2)
C12B C7B C8B 119.1(2)
C12B C7B C4B 121.9(2)
C8B C7B C4B 118.8(2)
C12C C7C C8C 118.9(2)
C12C C7C C4C 122.1(2)
C8C C7C C4C 119.0(2)
C12D C7D C8D 119.3(3)
C12D C7D C4D 120.2(2)
C8D C7D C4D 120.6(2)
C9A C8A C7A 119.7(3)
C9A C8A H8A 120.2
C7A C8A H8A 120.2
C9B C8B C7B 120.2(2)
C9B C8B H8B 119.9
C7B C8B H8B 119.9
C9C C8C C7C 120.9(2)
C9C C8C H8C 119.6
C7C C8C H8C 119.6
C9D C8D C7D 120.4(3)
C9D C8D H8D 119.8
C7D C8D H8D 119.8
C10A C9A C8A 120.7(3)
C10A C9A H9A 119.7
C8A C9A H9A 119.7
C8B C9B C10B 120.2(3)
C8B C9B H9B 119.9
C10B C9B H9B 119.9
C10C C9C C8C 119.8(3)
C10C C9C H9C 120.1
C8C C9C H9C 120.1
C10D C9D C8D 120.2(3)
C10D C9D H9D 119.9
C8D C9D H9D 119.9
C9A C10A C11A 119.7(3)
C9A C10A H10A 120.1
C11A C10A H10A 120.1
C11B C10B C9B 119.6(3)
C11B C10B H10B 120.2
C9B C10B H10B 120.2
C9C C10C C11C 120.1(3)
C9C C10C H10C 120.0
C11C C10C H10C 120.0
C9D C10D C11D 120.6(3)
C9D C10D H10D 119.7
C11D C10D H10D 119.7
C12A C11A C10A 120.0(3)
C12A C11A H11A 120.0
C10A C11A H11A 120.0
C10B C11B C12B 120.4(3)
C10B C11B H11B 119.8
C12B C11B H11B 119.8
C10C C11C C12C 120.0(3)
C10C C11C H11C 120.0
C12C C11C H11C 120.0
C10D C11D C12D 119.3(3)
C10D C11D H11D 120.4
C12D C11D H11D 120.4
C7A C12A C11A 120.1(3)
C7A C12A H12A 119.9
C11A C12A H12A 119.9
C7B C12B C11B 120.4(2)
C7B C12B H12B 119.8
C11B C12B H12B 119.8
C7C C12C C11C 120.4(2)
C7C C12C H12C 119.8
C11C C12C H12C 119.8
C7D C12D C11D 120.2(3)
C7D C12D H12D 119.9
C11D C12D H12D 119.9
C18A C13A C14A 119.0(2)
C18A C13A C5A 120.5(2)
C14A C13A C5A 120.5(2)
C18B C13B C14B 119.3(3)
C18B C13B C5B 120.2(2)
C14B C13B C5B 120.5(2)
C14C C13C C18C 117.8(3)
C14C C13C C5C 121.8(2)
C18C C13C C5C 120.3(3)
C18D C13D C14D 118.4(2)
C18D C13D C5D 120.2(2)
C14D C13D C5D 121.4(2)
C15A C14A C13A 120.3(3)
C15A C14A H14A 119.9
C13A C14A H14A 119.9
C15B C14B C13B 119.7(3)
C15B C14B H14B 120.1
C13B C14B H14B 120.1
C15C C14C C13C 121.3(3)
C15C C14C H14C 119.3
C13C C14C H14C 119.3
C15D C14D C13D 120.7(2)
C15D C14D H14D 119.7
C13D C14D H14D 119.7
C16A C15A C14A 120.4(3)
C16A C15A H15A 119.8
C14A C15A H15A 119.8
C16B C15B C14B 120.7(3)
C16B C15B H15B 119.6
C14B C15B H15B 119.6
C16C C15C C14C 120.6(3)
C16C C15C H15C 119.7
C14C C15C H15C 119.7
C14D C15D C16D 120.1(3)
C14D C15D H15D 120.0
C16D C15D H15D 120.0
C15A C16A C17A 119.7(2)
C15A C16A H16A 120.1
C17A C16A H16A 120.1
C17B C16B C15B 119.8(3)
C17B C16B H16B 120.1
C15B C16B H16B 120.1
C17C C16C C15C 119.0(3)
C17C C16C H16C 120.5
C15C C16C H16C 120.5
C15D C16D C17D 119.9(2)
C15D C16D H16D 120.0
C17D C16D H16D 120.0
C16A C17A C18A 120.3(3)
C16A C17A H17A 119.8
C18A C17A H17A 119.8
C16B C17B C18B 120.6(3)
C16B C17B H17B 119.7
C18B C17B H17B 119.7
C16C C17C C18C 121.1(3)
C16C C17C H17C 119.4
C18C C17C H17C 119.4
C18D C17D C16D 119.8(3)
C18D C17D H17D 120.1
C16D C17D H17D 120.1
C17A C18A C13A 120.2(3)
C17A C18A H18A 119.9
C13A C18A H18A 119.9
C17B C18B C13B 119.8(3)
C17B C18B H18B 120.1
C13B C18B H18B 120.1
C13C C18C C17C 120.1(3)
C13C C18C H18C 119.9
C17C C18C H18C 119.9
C17D C18D C13D 121.1(3)
C17D C18D H18D 119.4
C13D C18D H18D 119.4
C2A N1A C5A 108.2(2)
C2A N1A H1A 123.9(19)
C5A N1A H1A 127.9(19)
C2B N1B C5B 108.6(2)
C2B N1B H1B 111.0(17)
C5B N1B H1B 139.0(16)
C2C N1C C5C 109.1(2)
C2C N1C H1C 124(2)
C5C N1C H1C 126(2)
C2D N1D C5D 108.8(2)
C2D N1D H1D 120.3(18)
C5D N1D H1D 130.4(18)
C2A N3A C4A 105.9(2)
C2A N3A Co 126.34(16)
C4A N3A Co 123.76(16)
C2B N3B C4B 106.3(2)
C2B N3B Co 127.39(18)
C4B N3B Co 125.39(16)
C2C N3C C4C 106.3(2)
C2C N3C Co 127.16(18)
C4C N3C Co 126.38(16)
C2D N3D C4D 105.4(2)
C2D N3D Co 128.92(16)
C4D N3D Co 125.59(16)
N3B Co N3D 110.28(8)
N3B Co N3C 106.87(8)
N3D Co N3C 108.08(8)
N3B Co N3A 114.07(8)
N3D Co N3A 111.91(8)
N3C Co N3A 105.21(8)
O2 Cl1 O3 110.66(13)
O2 Cl1 O4 109.39(13)
O3 Cl1 O4 109.71(13)
O2 Cl1 O1 110.23(15)
O3 Cl1 O1 108.44(14)
O4 Cl1 O1 108.38(12)
O8 Cl2 O6 110.32(16)
O8 Cl2 O7 110.35(15)
O6 Cl2 O7 110.47(15)
O8 Cl2 O5 108.37(13)
O6 Cl2 O5 107.98(15)
O7 Cl2 O5 109.29(15)
O9 C19 C21 122.0(3)
O9 C19 C20 119.7(3)
C21 C19 C20 118.2(3)
C19 C20 H20A 109.5
C19 C20 H20B 109.5
H20A C20 H20B 109.5
C19 C20 H20C 109.5
H20A C20 H20C 109.5
H20B C20 H20C 109.5
C19 C21 H21A 109.5
C19 C21 H21B 109.5
H21A C21 H21B 109.5
C19 C21 H21C 109.5
H21A C21 H21C 109.5
H21B C21 H21C 109.5
O10 C22 C24 119.5(7)
O10 C22 C23 118.6(6)
C24 C22 C23 120.3(6)
C22 C23 H23A 109.5
C22 C23 H23B 109.5
H23A C23 H23B 109.5
C22 C23 H23C 109.5
H23A C23 H23C 109.5
H23B C23 H23C 109.5
C22 C24 H24A 109.5
C22 C24 H24B 109.5
H24A C24 H24B 109.5
C22 C24 H24C 109.5
H24A C24 H24C 109.5
H24B C24 H24C 109.5
H111 O11 H112 110(4)

loop_
_geom_bond_atom_site_label_1
_geom_bond_atom_site_label_2
_geom_bond_distance
C2A N3A 1.321(3)
C2A N1A 1.336(3)
C2A H2A 0.9300
C2B N3B 1.320(3)
C2B N1B 1.340(3)
C2B H2B 0.9300
C2C N3C 1.327(3)
C2C N1C 1.341(3)
C2C H2C 0.9300
C2D N1D 1.317(3)
C2D N3D 1.331(3)
C2D H2D 0.9300
C4A C5A 1.371(3)
C4A N3A 1.393(3)
C4A C7A 1.483(3)
C4B C5B 1.375(3)
C4B N3B 1.398(3)
C4B C7B 1.482(3)
C4C C5C 1.378(3)
C4C N3C 1.403(3)
C4C C7C 1.480(3)
C4D C5D 1.368(3)
C4D N3D 1.394(3)
C4D C7D 1.480(3)
C5A N1A 1.381(3)
C5A C13A 1.475(3)
C5B N1B 1.381(3)
C5B C13B 1.462(4)
C5C N1C 1.389(3)
C5C C13C 1.462(4)
C5D N1D 1.379(3)
C5D C13D 1.471(3)
C7A C12A 1.386(3)
C7A C8A 1.394(4)
C7B C12B 1.380(3)
C7B C8B 1.397(3)
C7C C12C 1.389(4)
C7C C8C 1.396(3)
C7D C12D 1.385(4)
C7D C8D 1.387(4)
C8A C9A 1.388(4)
C8A H8A 0.9300
C8B C9B 1.383(4)
C8B H8B 0.9300
C8C C9C 1.391(4)
C8C H8C 0.9300
C8D C9D 1.385(4)
C8D H8D 0.9300
C9A C10A 1.377(4)
C9A H9A 0.9300
C9B C10B 1.384(4)
C9B H9B 0.9300
C9C C10C 1.380(4)
C9C H9C 0.9300
C9D C10D 1.361(5)
C9D H9D 0.9300
C10A C11A 1.392(4)
C10A H10A 0.9300
C10B C11B 1.380(4)
C10B H10B 0.9300
C10C C11C 1.391(4)
C10C H10C 0.9300
C10D C11D 1.389(5)
C10D H10D 0.9300
C11A C12A 1.388(4)
C11A H11A 0.9300
C11B C12B 1.387(4)
C11B H11B 0.9300
C11C C12C 1.394(4)
C11C H11C 0.9300
C11D C12D 1.396(4)
C11D H11D 0.9300
C12A H12A 0.9300
C12B H12B 0.9300
C12C H12C 0.9300
C12D H12D 0.9300
C13A C18A 1.391(4)
C13A C14A 1.393(4)
C13B C18B 1.396(4)
C13B C14B 1.399(4)
C13C C14C 1.386(4)
C13C C18C 1.397(4)
C13D C18D 1.393(3)
C13D C14D 1.401(4)
C14A C15A 1.386(4)
C14A H14A 0.9300
C14B C15B 1.387(4)
C14B H14B 0.9300
C14C C15C 1.385(4)
C14C H14C 0.9300
C14D C15D 1.387(3)
C14D H14D 0.9300
C15A C16A 1.378(4)
C15A H15A 0.9300
C15B C16B 1.379(4)
C15B H15B 0.9300
C15C C16C 1.378(4)
C15C H15C 0.9300
C15D C16D 1.388(4)
C15D H15D 0.9300
C16A C17A 1.383(4)
C16A H16A 0.9300
C16B C17B 1.377(4)
C16B H16B 0.9300
C16C C17C 1.368(5)
C16C H16C 0.9300
C16D C17D 1.392(4)
C16D H16D 0.9300
C17A C18A 1.387(4)
C17A H17A 0.9300
C17B C18B 1.391(4)
C17B H17B 0.9300
C17C C18C 1.398(4)
C17C H17C 0.9300
C17D C18D 1.386(4)
C17D H17D 0.9300
C18A H18A 0.9300
C18B H18B 0.9300
C18C H18C 0.9300
C18D H18D 0.9300
N1A H1A 0.843(10)
N1B H1B 0.880(6)
N1C H1C 0.872(10)
N1D H1D 0.870(8)
N3A Co 2.018(2)
N3B Co 2.010(2)
N3C Co 2.014(2)
N3D Co 2.011(2)
Cl1 O2 1.420(2)
Cl1 O3 1.424(2)
Cl1 O4 1.452(2)
Cl1 O1 1.455(2)
Cl2 O8 1.422(2)
Cl2 O6 1.428(2)
Cl2 O7 1.434(2)
Cl2 O5 1.448(2)
O9 C19 1.212(4)
C19 C21 1.487(5)
C19 C20 1.489(5)
C20 H20A 0.9600
C20 H20B 0.9600
C20 H20C 0.9600
C21 H21A 0.9600
C21 H21B 0.9600
C21 H21C 0.9600
O10 C22 1.197(7)
C22 C24 1.469(6)
C22 C23 1.471(5)
C23 H23A 0.9600
C23 H23B 0.9600
C23 H23C 0.9600
C24 H24A 0.9600
C24 H24B 0.9600
C24 H24C 0.9600
O11 H111 0.863(8)
O11 H112 0.830(10)

loop_
_platon_squeeze_void_nr
_platon_squeeze_void_average_x
_platon_squeeze_void_average_y
_platon_squeeze_void_average_z
_platon_squeeze_void_volume
_platon_squeeze_void_count_electrons
_platon_squeeze_void_content
1 0.500 0.500 0.500 271 30 ' '
2 0.500 1.000 1.000 271 30 ' '
